data_2235361
loop_
_publ_author_name
'Raj, S. Alfred Cecil'
'Sinthiya, A.'
'Varghese, Babu'

_publ_section_title
;
 4-Aminopyridinium 5-carboxypentanoate monohydrate
;
_journal_coeditor_code BT5875
_journal_issue 7
_journal_name_full 'Acta Crystallographica Section E'
_journal_page_first o2181
_journal_paper_doi 10.1107/S1600536812027638
_journal_volume 68
_journal_year 2012
_chemical_formula_iupac 'C5 H7 N2 +, C6 H9 O4 -, H2 O'
_chemical_formula_moiety 'C5 H7 N2 +, C6 H9 O4 -, H2 O'
_chemical_formula_sum 'C11 H18 N2 O5'
_chemical_formula_weight 258.27
_chemical_name_systematic
;
4-Aminopyridinium 5-carboxypentanoate monohydrate
;
_space_group_IT_number 14
_symmetry_cell_setting monoclinic
_symmetry_space_group_name_Hall '-P 2ybc'
_symmetry_space_group_name_H-M 'P 1 21/c 1'
_atom_sites_solution_hydrogens geom
_atom_sites_solution_primary direct
_atom_sites_solution_secondary difmap
_audit_creation_method SHELXL-97
_cell_angle_alpha 90.00
_cell_angle_beta 96.498(2)
_cell_angle_gamma 90.00
_cell_formula_units_Z 4
_cell_length_a 11.9874(6)
_cell_length_b 5.1197(2)
_cell_length_c 21.5045(9)
_cell_measurement_reflns_used 9976
_cell_measurement_temperature 296(2)
_cell_measurement_theta_max 56.548
_cell_measurement_theta_min 4.825
_cell_volume 1311.29(10)
_computing_cell_refinement 'APEX2 and SAINT (Bruker, 2004)'
_computing_data_collection 'APEX2 (Bruker, 2004)'
_computing_data_reduction 'SAINT and XPREP (Bruker, 2004)'
_computing_molecular_graphics 'ORTEP-3 (Farrugia, 1997) and Mercury (Macrae <i>et al.</i>, 2006)'
_computing_publication_material 'PLATON (Spek, 2009)'
_computing_structure_refinement 'SHELXL97 (Sheldrick, 2008)'
_computing_structure_solution 'SIR92 (Altomare <i>et al.</i>, 1993)'
_diffrn_ambient_temperature 296(2)
_diffrn_measured_fraction_theta_full 0.990
_diffrn_measured_fraction_theta_max 0.990
_diffrn_measurement_device_type 'Bruker Kappa APEXII CCD'
_diffrn_measurement_method '\w and \f scan'
_diffrn_radiation_monochromator graphite
_diffrn_radiation_source 'fine-focus sealed tube'
_diffrn_radiation_type MoK\a
_diffrn_radiation_wavelength 0.71073
_diffrn_reflns_av_R_equivalents 0.0248
_diffrn_reflns_av_sigmaI/netI 0.0144
_diffrn_reflns_limit_h_max 15
_diffrn_reflns_limit_h_min -15
_diffrn_reflns_limit_k_max 6
_diffrn_reflns_limit_k_min -6
_diffrn_reflns_limit_l_max 28
_diffrn_reflns_limit_l_min -28
_diffrn_reflns_number 21231
_diffrn_reflns_theta_full 28.35
_diffrn_reflns_theta_max 28.35
_diffrn_reflns_theta_min 3.42
_exptl_absorpt_coefficient_mu 0.104
_exptl_absorpt_correction_T_max 0.9796
_exptl_absorpt_correction_T_min 0.9696
_exptl_absorpt_correction_type multi-scan
_exptl_absorpt_process_details '(SADABS; Bruker, 2004)'
_exptl_crystal_colour colourless
_exptl_crystal_density_diffrn 1.308
_exptl_crystal_density_method 'not measured'
_exptl_crystal_description block
_exptl_crystal_F_000 552
_exptl_crystal_size_max 0.30
_exptl_crystal_size_mid 0.20
_exptl_crystal_size_min 0.20
_refine_diff_density_max 0.243
_refine_diff_density_min -0.173
_refine_ls_extinction_coef 0.038(3)
_refine_ls_extinction_expression Fc^*^=kFc[1+0.001xFc^2^\l^3^/sin(2\q)]^-1/4^
_refine_ls_extinction_method 'SHELXL97 (Sheldrick, 2008)'
_refine_ls_goodness_of_fit_ref 1.044
_refine_ls_hydrogen_treatment mixed
_refine_ls_matrix_type full
_refine_ls_number_parameters 184
_refine_ls_number_reflns 3232
_refine_ls_number_restraints 6
_refine_ls_restrained_S_all 1.043
_refine_ls_R_factor_all 0.0453
_refine_ls_R_factor_gt 0.0382
_refine_ls_shift/su_max 0.001
_refine_ls_shift/su_mean 0.000
_refine_ls_structure_factor_coef Fsqd
_refine_ls_weighting_details 'calc w=1/[\s^2^(Fo^2^)+(0.0506P)^2^+0.3091P] where P=(Fo^2^+2Fc^2^)/3'
_refine_ls_weighting_scheme calc
_refine_ls_wR_factor_gt 0.1025
_refine_ls_wR_factor_ref 0.1095
_reflns_number_gt 2737
_reflns_number_total 3232
_reflns_threshold_expression I>2\s(I)
_cod_data_source_file bt5875.cif
_cod_data_source_block I
_cod_original_sg_symbol_H-M 'P 21/c'
_cod_database_code 2235361
_cod_database_fobs_code 2235361

loop_
_symmetry_equiv_pos_as_xyz
'x, y, z'
'-x, y+1/2, -z+1/2'
'-x, -y, -z'
'x, -y-1/2, z-1/2'

loop_
_atom_site_type_symbol
_atom_site_label
_atom_site_fract_x
_atom_site_fract_y
_atom_site_fract_z
_atom_site_U_iso_or_equiv
_atom_site_adp_type
_atom_site_calc_flag
_atom_site_refinement_flags
_atom_site_occupancy
_atom_site_symmetry_multiplicity
C C1 0.15377(9) 0.4793(2) 0.31363(5) 0.0355(2) Uani d . 1 1
C C2 0.17198(10) 0.4887(3) 0.37922(5) 0.0471(3) Uani d . 1 1
H H2 0.1338 0.3748 0.4031 0.057 Uiso calc R 1 1
C C3 0.24500(12) 0.6634(3) 0.40748(6) 0.0583(4) Uani d . 1 1
H H3 0.2567 0.6687 0.4510 0.070 Uiso calc R 1 1
C C4 0.28575(11) 0.8266(3) 0.31185(7) 0.0540(3) Uani d . 1 1
H H4 0.3251 0.9439 0.2895 0.065 Uiso calc R 1 1
C C5 0.21437(10) 0.6572(3) 0.28057(6) 0.0456(3) Uani d . 1 1
H H5 0.2050 0.6576 0.2370 0.055 Uiso calc R 1 1
C C6 0.05042(9) 0.0846(2) 0.59628(5) 0.0365(2) Uani d . 1 1
C C7 0.12933(10) 0.2870(2) 0.57471(5) 0.0399(3) Uani d . 1 1
H H7A 0.1793 0.2027 0.5485 0.048 Uiso calc R 1 1
H H7B 0.0857 0.4158 0.5493 0.048 Uiso calc R 1 1
C C8 0.19886(11) 0.4250(3) 0.62766(6) 0.0484(3) Uani d . 1 1
H H8A 0.2410 0.2958 0.6537 0.058 Uiso calc R 1 1
H H8B 0.1489 0.5131 0.6533 0.058 Uiso calc R 1 1
C C9 0.28055(11) 0.6242(3) 0.60591(6) 0.0497(3) Uani d . 1 1
H H9A 0.2408 0.7332 0.5738 0.060 Uiso calc R 1 1
H H9B 0.3070 0.7360 0.6409 0.060 Uiso calc R 1 1
C C10 0.38119(10) 0.5025(2) 0.58006(6) 0.0451(3) Uani d . 1 1
H H10A 0.4197 0.3861 0.6110 0.054 Uiso calc R 1 1
H H10B 0.3563 0.4010 0.5430 0.054 Uiso calc R 1 1
C C11 0.46060(10) 0.7138(2) 0.56373(6) 0.0428(3) Uani d . 1 1
N N1 0.30125(10) 0.8299(3) 0.37434(6) 0.0569(3) Uani d D 1 1
N N2 0.08259(9) 0.3108(2) 0.28417(5) 0.0453(3) Uani d D 1 1
O O1 0.54037(8) 0.7786(2) 0.60138(4) 0.0611(3) Uani d . 1 1
O O2 0.43660(8) 0.8222(2) 0.51080(4) 0.0612(3) Uani d . 1 1
H H2C 0.4821 0.9385 0.5065 0.092 Uiso calc PR 0.50 1
O O3 0.04538(8) 0.04862(19) 0.65223(3) 0.0499(2) Uani d . 1 1
O O4 -0.00945(8) -0.04767(19) 0.55455(4) 0.0529(3) Uani d . 1 1
H H4C 0.0036 0.0002 0.5197 0.079 Uiso calc PR 0.50 1
O O1S 0.46992(12) 0.2870(2) 0.26985(6) 0.0725(3) Uani d D 1 1
H H1S 0.4605(19) 0.299(4) 0.3083(8) 0.097(7) Uiso d D 1 1
H H2S 0.4831(18) 0.439(3) 0.2567(9) 0.086(6) Uiso d D 1 1
H H2A 0.0462(12) 0.203(3) 0.3067(6) 0.053(4) Uiso d D 1 1
H H2B 0.0745(12) 0.313(3) 0.2430(4) 0.053(4) Uiso d D 1 1
H H1A 0.3493(14) 0.946(3) 0.3920(9) 0.086(6) Uiso d D 1 1

loop_
_atom_site_aniso_label
_atom_site_aniso_U_11
_atom_site_aniso_U_22
_atom_site_aniso_U_33
_atom_site_aniso_U_12
_atom_site_aniso_U_13
_atom_site_aniso_U_23
C1 0.0339(5) 0.0370(5) 0.0351(5) -0.0015(4) 0.0027(4) 0.0036(4)
C2 0.0455(6) 0.0604(8) 0.0347(5) -0.0141(6) 0.0012(4) 0.0058(5)
C3 0.0531(7) 0.0773(10) 0.0425(6) -0.0154(7) -0.0037(5) -0.0034(6)
C4 0.0480(7) 0.0489(7) 0.0664(8) -0.0129(6) 0.0120(6) 0.0056(6)
C5 0.0490(6) 0.0471(7) 0.0417(6) -0.0078(5) 0.0100(5) 0.0066(5)
C6 0.0401(5) 0.0407(6) 0.0288(5) -0.0098(4) 0.0043(4) 0.0018(4)
C7 0.0452(6) 0.0423(6) 0.0328(5) -0.0134(5) 0.0065(4) 0.0032(4)
C8 0.0515(7) 0.0563(7) 0.0397(6) -0.0230(6) 0.0153(5) -0.0117(5)
C9 0.0516(7) 0.0442(7) 0.0563(7) -0.0187(5) 0.0188(5) -0.0135(6)
C10 0.0440(6) 0.0410(6) 0.0514(6) -0.0128(5) 0.0099(5) -0.0018(5)
C11 0.0400(6) 0.0465(6) 0.0432(6) -0.0132(5) 0.0102(5) -0.0047(5)
N1 0.0461(6) 0.0573(7) 0.0655(7) -0.0173(5) -0.0017(5) -0.0092(6)
N2 0.0523(6) 0.0483(6) 0.0341(5) -0.0157(5) 0.0001(4) 0.0034(4)
O1 0.0579(6) 0.0719(7) 0.0512(5) -0.0319(5) -0.0036(4) 0.0079(5)
O2 0.0593(6) 0.0768(7) 0.0457(5) -0.0360(5) -0.0023(4) 0.0098(5)
O3 0.0613(5) 0.0607(6) 0.0280(4) -0.0249(4) 0.0064(3) 0.0027(4)
O4 0.0644(6) 0.0639(6) 0.0303(4) -0.0343(5) 0.0050(4) -0.0007(4)
O1S 0.1089(10) 0.0509(6) 0.0616(7) -0.0080(6) 0.0267(7) -0.0044(5)

loop_
_atom_type_symbol
_atom_type_description
_atom_type_scat_dispersion_real
_atom_type_scat_dispersion_imag
_atom_type_scat_source
C C 0.0033 0.0016 'International Tables Vol C Tables 4.2.6.8 and 6.1.1.4'
H H 0.0000 0.0000 'International Tables Vol C Tables 4.2.6.8 and 6.1.1.4'
N N 0.0061 0.0033 'International Tables Vol C Tables 4.2.6.8 and 6.1.1.4'
O O 0.0106 0.0060 'International Tables Vol C Tables 4.2.6.8 and 6.1.1.4'

loop_
_geom_angle_atom_site_label_1
_geom_angle_atom_site_label_2
_geom_angle_atom_site_label_3
_geom_angle
N2 C1 C2 121.45(10)
N2 C1 C5 121.47(10)
C2 C1 C5 117.08(10)
C3 C2 C1 119.67(11)
C3 C2 H2 120.2
C1 C2 H2 120.2
N1 C3 C2 121.50(12)
N1 C3 H3 119.3
C2 C3 H3 119.3
N1 C4 C5 121.32(12)
N1 C4 H4 119.3
C5 C4 H4 119.3
C4 C5 C1 120.05(12)
C4 C5 H5 120.0
C1 C5 H5 120.0
O3 C6 O4 121.58(10)
O3 C6 C7 120.43(10)
O4 C6 C7 117.98(9)
C8 C7 C6 113.65(9)
C8 C7 H7A 108.8
C6 C7 H7A 108.8
C8 C7 H7B 108.8
C6 C7 H7B 108.8
H7A C7 H7B 107.7
C7 C8 C9 113.65(10)
C7 C8 H8A 108.8
C9 C8 H8A 108.8
C7 C8 H8B 108.8
C9 C8 H8B 108.8
H8A C8 H8B 107.7
C10 C9 C8 113.76(11)
C10 C9 H9A 108.8
C8 C9 H9A 108.8
C10 C9 H9B 108.8
C8 C9 H9B 108.8
H9A C9 H9B 107.7
C11 C10 C9 109.86(10)
C11 C10 H10A 109.7
C9 C10 H10A 109.7
C11 C10 H10B 109.7
C9 C10 H10B 109.7
H10A C10 H10B 108.2
O1 C11 O2 123.65(11)
O1 C11 C10 120.38(11)
O2 C11 C10 115.92(10)
C4 N1 C3 120.38(11)
C4 N1 H1A 116.8(13)
C3 N1 H1A 122.8(13)
C1 N2 H2A 118.6(10)
C1 N2 H2B 117.6(10)
H2A N2 H2B 123.8(14)
C11 O2 H2C 109.5
C6 O4 H4C 109.5
H1S O1S H2S 108(2)

loop_
_geom_bond_atom_site_label_1
_geom_bond_atom_site_label_2
_geom_bond_distance
C1 N2 1.3234(15)
C1 C2 1.4036(15)
C1 C5 1.4070(15)
C2 C3 1.3475(19)
C2 H2 0.9300
C3 N1 1.3407(19)
C3 H3 0.9300
C4 N1 1.3357(19)
C4 C5 1.3440(19)
C4 H4 0.9300
C5 H5 0.9300
C6 O3 1.2255(12)
C6 O4 1.2778(13)
C6 C7 1.5110(14)
C7 C8 1.5084(16)
C7 H7A 0.9700
C7 H7B 0.9700
C8 C9 1.5236(16)
C8 H8A 0.9700
C8 H8B 0.9700
C9 C10 1.5179(18)
C9 H9A 0.9700
C9 H9B 0.9700
C10 C11 1.5085(16)
C10 H10A 0.9700
C10 H10B 0.9700
C11 O1 1.2266(15)
C11 O2 1.2697(16)
N1 H1A 0.882(9)
N2 H2A 0.883(9)
N2 H2B 0.879(9)
O2 H2C 0.8200
O4 H4C 0.8200
O1S H1S 0.850(15)
O1S H2S 0.850(15)

loop_
_geom_hbond_atom_site_label_D
_geom_hbond_atom_site_label_H
_geom_hbond_atom_site_label_A
_geom_hbond_site_symmetry_A
_geom_hbond_distance_DH
_geom_hbond_distance_HA
_geom_hbond_distance_DA
_geom_hbond_angle_DHA
O2 H2C O2 3_676 0.82 1.63 2.4493(18) 172.7
N1 H1A O1 3_676 0.882(9) 1.928(11) 2.7694(15) 158.9(18)
O4 H4C O4 3_556 0.82 1.62 2.4320(15) 167.6
N2 H2A O3 3_556 0.883(9) 1.964(9) 2.8433(13) 173.4(14)
O1S H1S O1 3_666 0.850(15) 1.983(16) 2.8060(16) 163(2)
O1S H2S O1S 2_655 0.850(15) 1.972(15) 2.8180(11) 174(2)
N2 H2B O3 4_565 0.879(9) 2.069(10) 2.9122(13) 160.5(14)

loop_
_geom_torsion_atom_site_label_1
_geom_torsion_atom_site_label_2
_geom_torsion_atom_site_label_3
_geom_torsion_atom_site_label_4
_geom_torsion
N2 C1 C2 C3 -179.88(13)
C5 C1 C2 C3 0.02(19)
C1 C2 C3 N1 0.0(2)
N1 C4 C5 C1 0.3(2)
N2 C1 C5 C4 179.76(13)
C2 C1 C5 C4 -0.14(18)
O3 C6 C7 C8 1.47(17)
O4 C6 C7 C8 -177.95(12)
C6 C7 C8 C9 178.54(11)
C7 C8 C9 C10 -73.66(16)
C8 C9 C10 C11 -176.35(11)
C9 C10 C11 O1 94.81(15)
C9 C10 C11 O2 -82.64(15)
C5 C4 N1 C3 -0.3(2)
C2 C3 N1 C4 0.2(2)
